data_2312070
loop_
_publ_author_name
'Subashini, A.'
'Ramamurthi, K.'
'Ramesh Babu, R.'
'Philip, Reji'
'Stoeckli-Evans, Helen'

_publ_section_title
;
 Synthesis, crystal structure and Hirshfeld surface analysis of the
 ortho-rhom-bic polymorph of
 4-bromo-<i>N</i>-(4-bromo-benzyl-idene)aniline.
;
_journal_coeditor_code HB8048
_journal_issue 'Pt 3'
_journal_name_full 'Acta crystallographica. Section E, Crystallographic communications'
_journal_page_first 146
_journal_page_last 150
_journal_paper_doi 10.1107/S2056989023001111
_journal_volume 79
_journal_year 2023
_chemical_formula_iupac 'C13 H9 Br2 N'
_chemical_formula_moiety 'C13 H9 Br2 N'
_chemical_formula_sum 'C13 H9 Br2 N'
_chemical_formula_weight 339.03
_chemical_name_common
;
4-Bromo-<i>N</i>-(4-bromobenzylidene)aniline
;
_chemical_name_systematic
;
(<i>E</i>)-<i>N</i>,1-Bis(4-bromophenyl)methanimine
;
_space_group_crystal_system orthorhombic
_space_group_IT_number 56
_space_group_name_Hall '-P 2ab 2ac'
_space_group_name_H-M_alt 'P c c n'
_atom_sites_solution_hydrogens geom
_atom_sites_solution_primary direct
_atom_sites_solution_secondary difmap
_audit_creation_method SHELXL-2018/3
_cell_angle_alpha 90
_cell_angle_beta 90
_cell_angle_gamma 90
_cell_formula_units_Z 4
_cell_length_a 27.4096(19)
_cell_length_b 7.3301(5)
_cell_length_c 5.9135(3)
_cell_measurement_reflns_used 8006
_cell_measurement_temperature 173(2)
_cell_measurement_theta_max 26.08
_cell_measurement_theta_min 1.49
_cell_volume 1188.11(13)
_computing_cell_refinement
;
X-Area (Stoe & Cie, 2009)
;
_computing_data_collection
;
X-Area (Stoe & Cie, 2009)
;
_computing_data_reduction
;
X-RED32 (Stoe & Cie, 2009)
;
_computing_molecular_graphics
;
PLATON (Spek, 2020) and Mercury (Macrae <i>et al.</i>,  2020)
;
_computing_publication_material
;
SHELXL-2018/3 (Sheldrick, 2015), PLATON (Spek, 2020) and
Publcif (Westrip, 2010)
;
_computing_structure_refinement
;
SHELXL-2018/3(Sheldrick, 2015)
;
_computing_structure_solution
;
SHELXS-97 (Sheldrick, 2008)
;
_diffrn_ambient_temperature 173(2)
_diffrn_detector 'image plate (34 cm diameter)'
_diffrn_measured_fraction_theta_full 0.999
_diffrn_measured_fraction_theta_max 0.998
_diffrn_measurement_device '2-circle goniometer'
_diffrn_measurement_device_type 'STOE IPDS 2'
_diffrn_measurement_method '\f + \w scans'
_diffrn_radiation_monochromator 'plane graphite'
_diffrn_radiation_source 'fine-focus sealed tube'
_diffrn_radiation_type MoK\a
_diffrn_radiation_wavelength 0.71073
_diffrn_reflns_av_R_equivalents 0.0751
_diffrn_reflns_av_unetI/netI 0.0297
_diffrn_reflns_limit_h_max 33
_diffrn_reflns_limit_h_min -33
_diffrn_reflns_limit_k_max 8
_diffrn_reflns_limit_k_min -8
_diffrn_reflns_limit_l_max 7
_diffrn_reflns_limit_l_min -6
_diffrn_reflns_number 11334
_diffrn_reflns_theta_full 25.242
_diffrn_reflns_theta_max 25.662
_diffrn_reflns_theta_min 1.486
_diffrn_source 'sealed X-ray tube, 12 x 0.4 mm long-fine focus'
_exptl_absorpt_coefficient_mu 6.792
_exptl_absorpt_correction_T_max 1.0000
_exptl_absorpt_correction_T_min 0.4112
_exptl_absorpt_correction_type multi-scan
_exptl_absorpt_process_details
;
(MULABS; Spek, 2020)
;
_exptl_crystal_colour colourless
_exptl_crystal_density_diffrn 1.895
_exptl_crystal_density_method 'not measured'
_exptl_crystal_description plate
_exptl_crystal_F_000 656
_exptl_crystal_size_max 0.45
_exptl_crystal_size_mid 0.33
_exptl_crystal_size_min 0.13
_refine_diff_density_max 0.335
_refine_diff_density_min -0.482
_refine_ls_extinction_coef 0.0018(2)
_refine_ls_extinction_expression Fc^*^=kFc[1+0.001xFc^2^\l^3^/sin(2\q)]^-1/4^
_refine_ls_extinction_method
;
(SHELXL-2018/3; Sheldrick, 2015)
;
_refine_ls_goodness_of_fit_ref 1.092
_refine_ls_hydrogen_treatment constr
_refine_ls_matrix_type full
_refine_ls_number_parameters 71
_refine_ls_number_reflns 1125
_refine_ls_number_restraints 0
_refine_ls_restrained_S_all 1.092
_refine_ls_R_factor_all 0.0533
_refine_ls_R_factor_gt 0.0365
_refine_ls_shift/su_max 0.000
_refine_ls_shift/su_mean 0.000
_refine_ls_structure_factor_coef Fsqd
_refine_ls_weighting_details 'w=1/[\s^2^(Fo^2^)+(0.0216P)^2^+1.2266P] where P=(Fo^2^+2Fc^2^)/3'
_refine_ls_weighting_scheme calc
_refine_ls_wR_factor_gt 0.0572
_refine_ls_wR_factor_ref 0.0609
_reflns_number_gt 911
_reflns_number_total 1125
_reflns_threshold_expression 'I > 2\s(I)'
_cod_data_source_file hb8048sup1.cif
_cod_data_source_block I
_cod_database_code 2312070
_shelx_space_group_comment
;
The symmetry employed for this shelxl refinement is uniquely defined
by the following loop, which should always be used as a source of
symmetry information in preference to the above space-group names.
They are only intended as comments.
;

loop_
_space_group_symop_operation_xyz
'x, y, z'
'-x+1/2, -y+1/2, z'
'x+1/2, -y, -z+1/2'
'-x, y+1/2, -z+1/2'
'-x, -y, -z'
'x-1/2, y-1/2, -z'
'-x-1/2, y, z-1/2'
'x, -y-1/2, z-1/2'

loop_
_atom_site_type_symbol
_atom_site_label
_atom_site_fract_x
_atom_site_fract_y
_atom_site_fract_z
_atom_site_U_iso_or_equiv
_atom_site_adp_type
_atom_site_calc_flag
_atom_site_occupancy
_atom_site_disorder_assembly
_atom_site_disorder_group
Br Br1 0.20539(2) 0.04724(6) 0.54116(7) 0.03603(15) Uani d 1 . .
C C1 0.06221(13) -0.0182(5) 0.1208(6) 0.0249(7) Uani d 1 . .
C C2 0.10666(12) -0.0797(4) 0.0348(6) 0.0263(8) Uani d 1 . .
H H2 0.107547 -0.136872 -0.109346 0.032 Uiso calc 1 . .
C C3 0.14960(12) -0.0586(5) 0.1562(6) 0.0269(8) Uani d 1 . .
H H3 0.179825 -0.098688 0.095236 0.032 Uiso calc 1 . .
C C4 0.14765(12) 0.0211(5) 0.3664(6) 0.0234(7) Uani d 1 . .
C C5 0.10402(12) 0.0822(4) 0.4573(6) 0.0241(7) Uani d 1 . .
H H5 0.103375 0.137253 0.602660 0.029 Uiso calc 1 . .
C C6 0.06141(12) 0.0622(5) 0.3344(6) 0.0247(8) Uani d 1 . .
H H6 0.031373 0.103567 0.396099 0.030 Uiso calc 1 . .
N N1 0.0189(6) -0.0524(16) -0.013(3) 0.0249(7) Uani d 0.5 A 1
C C7 0.0200(8) -0.0280(19) -0.026(4) 0.0249(7) Uani d 0.5 A 2
H H7 0.023969 -0.080904 -0.171946 0.037 Uiso calc 0.5 A 2

loop_
_atom_site_aniso_label
_atom_site_aniso_U_11
_atom_site_aniso_U_22
_atom_site_aniso_U_33
_atom_site_aniso_U_12
_atom_site_aniso_U_13
_atom_site_aniso_U_23
Br1 0.02284(19) 0.0454(2) 0.0398(2) -0.00407(19) -0.00786(17) -0.0014(2)
C1 0.0279(12) 0.0196(18) 0.0272(15) -0.0043(13) -0.0033(11) 0.0045(13)
C2 0.0331(18) 0.0231(19) 0.0229(17) -0.0017(14) -0.0001(15) -0.0011(16)
C3 0.0257(16) 0.028(2) 0.0267(19) 0.0032(17) 0.0051(14) -0.0001(17)
C4 0.0196(15) 0.0229(18) 0.0276(18) -0.0043(14) -0.0001(13) 0.0045(15)
C5 0.0287(17) 0.0206(19) 0.0229(16) -0.0023(13) 0.0026(15) 0.0005(15)
C6 0.0191(15) 0.0226(19) 0.032(2) -0.0011(15) 0.0016(14) -0.0002(17)
N1 0.0279(12) 0.0196(18) 0.0272(15) -0.0043(13) -0.0033(11) 0.0045(13)
C7 0.0279(12) 0.0196(18) 0.0272(15) -0.0043(13) -0.0033(11) 0.0045(13)

loop_
_atom_type_symbol
_atom_type_description
_atom_type_scat_dispersion_real
_atom_type_scat_dispersion_imag
_atom_type_scat_source
C C 0.0033 0.0016 'International Tables Vol C Tables 4.2.6.8 and 6.1.1.4'
H H 0.0000 0.0000 'International Tables Vol C Tables 4.2.6.8 and 6.1.1.4'
Br Br -0.2901 2.4595 'International Tables Vol C Tables 4.2.6.8 and 6.1.1.4'
N N 0.0061 0.0033 'International Tables Vol C Tables 4.2.6.8 and 6.1.1.4'

loop_
_geom_angle_atom_site_label_1
_geom_angle_atom_site_label_2
_geom_angle_atom_site_label_3
_geom_angle_site_symmetry_1
_geom_angle_site_symmetry_3
_geom_angle
_geom_angle_publ_flag
C6 C1 C2 . . 118.7(3) ?
C6 C1 N1 . . 123.8(8) ?
C2 C1 N1 . . 117.4(7) ?
C6 C1 C7 . . 123.6(9) ?
C2 C1 C7 . . 117.5(9) ?
C3 C2 C1 . . 121.1(3) ?
C3 C2 H2 . . 119.5 ?
C1 C2 H2 . . 119.5 ?
C4 C3 C2 . . 118.8(3) ?
C4 C3 H3 . . 120.6 ?
C2 C3 H3 . . 120.6 ?
C3 C4 C5 . . 121.5(3) ?
C3 C4 Br1 . . 120.1(3) ?
C5 C4 Br1 . . 118.4(3) ?
C6 C5 C4 . . 119.4(3) ?
C6 C5 H5 . . 120.3 ?
C4 C5 H5 . . 120.3 ?
C5 C6 C1 . . 120.5(3) ?
C5 C6 H6 . . 119.8 ?
C1 C6 H6 . . 119.8 ?
N1 N1 C1 5 . 119.0(18) ?
C7 C7 C1 5 . 123(3) ?
C7 C7 H7 5 . 118.3 ?
C1 C7 H7 . . 118.3 ?

loop_
_geom_bond_atom_site_label_1
_geom_bond_atom_site_label_2
_geom_bond_site_symmetry_2
_geom_bond_distance
_geom_bond_publ_flag
Br1 C4 . 1.900(3) ?
C1 C6 . 1.394(5) ?
C1 C2 . 1.395(5) ?
C1 N1 . 1.448(17) ?
C1 C7 . 1.45(2) ?
C2 C3 . 1.387(5) ?
C2 H2 . 0.9500 ?
C3 C4 . 1.374(5) ?
C3 H3 . 0.9500 ?
C4 C5 . 1.385(5) ?
C5 C6 . 1.383(5) ?
C5 H5 . 0.9500 ?
C6 H6 . 0.9500 ?
N1 N1 5 1.30(3) ?
C7 C7 5 1.21(4) ?
C7 H7 . 0.9500 ?

loop_
_geom_hbond_atom_site_label_D
_geom_hbond_atom_site_label_H
_geom_hbond_atom_site_label_A
_geom_hbond_site_symmetry_A
_geom_hbond_distance_DH
_geom_hbond_distance_HA
_geom_hbond_distance_DA
_geom_hbond_angle_DHA
C2 H2 Cg1 8_555 0.95 2.81 3.535(3) 134
C5 H5 Cg1 8_566 0.95 2.78 3.494(3) 133

loop_
_geom_torsion_atom_site_label_1
_geom_torsion_atom_site_label_2
_geom_torsion_atom_site_label_3
_geom_torsion_atom_site_label_4
_geom_torsion_site_symmetry_1
_geom_torsion_site_symmetry_2
_geom_torsion_site_symmetry_3
_geom_torsion_site_symmetry_4
_geom_torsion
_geom_torsion_publ_flag
C6 C1 C2 C3 . . . . -1.3(5) ?
N1 C1 C2 C3 . . . . -177.6(5) ?
C7 C1 C2 C3 . . . . 173.6(6) ?
C1 C2 C3 C4 . . . . 1.3(5) ?
C2 C3 C4 C5 . . . . -0.7(5) ?
C2 C3 C4 Br1 . . . . 178.5(3) ?
C3 C4 C5 C6 . . . . 0.1(5) ?
Br1 C4 C5 C6 . . . . -179.1(3) ?
C4 C5 C6 C1 . . . . -0.1(5) ?
C2 C1 C6 C5 . . . . 0.7(5) ?
N1 C1 C6 C5 . . . . 176.7(6) ?
C7 C1 C6 C5 . . . . -173.9(6) ?
C6 C1 N1 N1 . . . 5 28.0(17) ?
C2 C1 N1 N1 . . . 5 -155.9(13) ?
C6 C1 C7 C7 . . . 5 -2(2) ?
C2 C1 C7 C7 . . . 5 -177.0(15) ?

_cod_database_fobs_code 2312070
